data_7212535
loop_
_publ_author_name
'Funnell, Nicholas P.'
'Dawson, Alice'
'Francis, Duncan'
'Lennie, Alistair R.'
'Marshall, William G.'
'Moggach, Stephen A.'
'Warren, John E.'
'Parsons, Simon'

_publ_section_title
;
 The effect of pressure on the crystal structure of l-alanine
;
_journal_issue 9
_journal_name_full CrystEngComm
_journal_page_first 2573
_journal_paper_doi 10.1039/c001296c
_journal_volume 12
_journal_year 2010
_chemical_absolute_configuration rm
_chemical_compound_source 'see text'
_chemical_formula_moiety 'C3 D7 N O2'
_chemical_formula_sum 'C3 D7 N O2'
_chemical_formula_weight 96.11
_chemical_name_systematic ?
_space_group_IT_number 19
_symmetry_cell_setting orthorhombic
_symmetry_Int_Tables_number 19
_symmetry_space_group_name_Hall 'P 2ac 2ab'
_symmetry_space_group_name_H-M 'P 21 21 21'
_cell_angle_alpha 90
_cell_angle_beta 90
_cell_angle_gamma 90
_cell_formula_units_Z 4
_cell_length_a 5.2815(5)
_cell_length_b 11.3765(10)
_cell_length_c 5.4879(5)
_cell_measurement_pressure 8.82(3)
_cell_measurement_temperature 298
_cell_volume 329.74(5)
_diffrn_ambient_temperature 298
_diffrn_detector 'ZnS scintillator'
_diffrn_detector_type custom
_diffrn_measurement_device_type 'HiPr/PEARL, ISIS'
_diffrn_radiation_probe neutron
_diffrn_radiation_type Neutron
_diffrn_source 'Pulsed neutron source'
_exptl_absorpt_correction_type empirical
_exptl_absorpt_process_details
;
Calculated using custom ISIS software.
;
_exptl_crystal_colour ' ?'
_exptl_crystal_density_diffrn 1.936
_exptl_crystal_density_method 'Not Measured'
_exptl_crystal_description ' ?'
_pd_char_colour Colourless
_pd_char_particle_morphology Block
_pd_instr_dist_spec/detc 600
_pd_instr_dist_src/spec 12600
_pd_instr_location 'ISIS, Rutherford Appleton Laboratory'
_pd_meas_2theta_fixed 90
_pd_meas_scan_method Time-of-flight
_pd_proc_info_data_reduction
;
Custom ISIS software
;
_pd_proc_info_excluded_regions
;
excluded short TOF region above

;
_pd_proc_ls_background_function 'Chebychev polynomial'
_pd_proc_ls_pref_orient_corr
;
Modelling of preferred orientation was found to be unnecessary.
;
_pd_proc_ls_profile_function
;
Voigt function convoluted with a back-to-back double exponential.
;
_pd_proc_ls_prof_R_factor 5.443
_pd_proc_ls_prof_wR_factor 4.248
_pd_spec_mounting 'TiZr Capsule'
_pd_spec_mount_mode transmission
_refine_ls_extinction_method none
_refine_ls_goodness_of_fit_all 1.085
_refine_ls_hydrogen_treatment refxyz
_refine_ls_matrix_type sparse
_refine_ls_number_parameters 56
_refine_ls_number_restraints 0
_refine_ls_shift/su_max <0.001
_refine_ls_weighting_scheme sigma
_cod_data_source_file c001296c.txt
_cod_data_source_block alanine_8_82_GPa
_cod_depositor_comments
;
The following automatic conversions were performed:

'_symmetry_cell_setting' value 'Orthorhombic' changed to
'orthorhombic' according to
/home/saulius/struct/CIF-dictionaries/cif_core.dic dictionary named
'cif_core.dic' version 2.4.2 from 2011-04-26.

Automatic conversion script
Id: cif_fix_values 1891 2012-01-12 08:04:46Z andrius 
;
_cod_database_code 7212535
_pd_proc_ls_prof_r_expected 3.914

loop_
_symmetry_equiv_pos_site_id
_symmetry_equiv_pos_as_xyz
1 x,y,z
2 1/2-x,-y,1/2+z
3 1/2+x,1/2-y,-z
4 -x,1/2+y,1/2-z

loop_
_atom_site_label
_atom_site_type_symbol
_atom_site_thermal_displace_type
_atom_site_fract_x
_atom_site_fract_y
_atom_site_fract_z
_atom_site_occupancy
_atom_site_U_iso_or_equiv
O1 O Uiso 0.7476(13) 0.0893(5) 0.5679(14) 1.000 0.0083(7)
O2 O Uiso 0.3985(13) 0.1870(5) 0.6932(15) 1.000 0.0083(7)
N1 N Uiso 0.6552(10) 0.1365(5) 0.0990(9) 1.000 0.0083(7)
C1 C Uiso 0.5414(5) 0.1440(3) 0.5293(4) 1.000 0.0083(7)
C2 C Uiso 0.4547(6) 0.1606(4) 0.2707(6) 1.000 0.0083(7)
C3 C Uiso 0.2284(13) 0.0855(6) 0.2118(10) 1.000 0.0083(7)
H1 D Uiso 0.7056(14) 0.0486(7) 0.1134(14) 1.000 0.0099(9)
H2 D Uiso 0.5898(15) 0.1545(8) -0.0755(13) 1.000 0.0099(9)
H3 D Uiso 0.8088(14) 0.1898(7) 0.1401(14) 1.000 0.0099(9)
H4 D Uiso 0.4050(12) 0.2544(6) 0.2524(18) 1.000 0.0099(9)
H5 D Uiso 0.0796(16) 0.0987(8) 0.3502(14) 1.000 0.0099(9)
H6 D Uiso 0.1526(17) 0.1095(9) 0.0311(15) 1.000 0.0099(9)
H7 D Uiso 0.2835(18) -0.0081(8) 0.2098(14) 1.000 0.0099(9)

loop_
_geom_angle_atom_site_label_1
_geom_angle_atom_site_label_2
_geom_angle_atom_site_label_3
_geom_angle
_geom_angle_publ_flag
C2 N1 H2 108.7(6) yes
C2 N1 H3 108.7(6) yes
H1 N1 H2 110.2(8) yes
H1 N1 H3 110.2(8) yes
H2 N1 H3 110.2(8) yes
C2 N1 H1 108.8(6) yes
O1 C1 C2 118.7(4) yes
O1 C1 O2 125.3(5) yes
O2 C1 C2 116.0(4) yes
C1 C2 C3 111.9(3) no
N1 C2 C1 111.7(3) yes
N1 C2 C3 109.6(4) yes
N1 C2 H4 107.4(6) yes
C1 C2 H4 106.3(6) yes
C3 C2 H4 109.9(5) yes
C2 C3 H5 109.9(6) yes
C2 C3 H6 109.9(7) yes
C2 C3 H7 109.9(7) yes
H5 C3 H6 109.1(9) yes
H5 C3 H7 109.0(8) yes
H6 C3 H7 109.0(8) yes

loop_
_geom_bond_atom_site_label_1
_geom_bond_atom_site_label_2
_geom_bond_distance
_geom_bond_publ_flag
O1 C1 1.272(7) yes
O2 C1 1.272(8) yes
N1 C2 1.444(6) yes
N1 H2 1.038(9) yes
N1 H3 1.038(9) yes
N1 H1 1.038(10) yes
C1 C2 1.503(4) no
C2 C3 1.504(8) no
C2 H4 1.104(8) yes
C3 H5 1.103(10) yes
C3 H6 1.104(10) yes
C3 H7 1.104(11) yes

loop_
_geom_hbond_atom_site_label_D
_geom_hbond_atom_site_label_H
_geom_hbond_atom_site_label_A
_geom_hbond_distance_DH
_geom_hbond_distance_HA
_geom_hbond_distance_DA
_geom_hbond_angle_DHA
_geom_hbond_site_symmetry_A
_geom_hbond_publ_flag
N1 H1 O1 1.038(10) 1.608(10) 2.625(8) 165.4(8) 2_654 yes
N1 H2 O1 1.038(9) 2.253(11) 3.004(9) 127.8(7) 1_554 yes
N1 H2 O2 1.038(9) 1.664(11) 2.670(9) 161.7(8) 1_554 yes
N1 H3 O2 1.038(9) 1.740(10) 2.643(9) 143.0(7) 3_556 yes
C2 H4 O1 1.104(8) 2.197(10) 3.174(7) 146.3(8) 3_456 yes
C3 H5 O1 1.103(10) 2.125(11) 3.205(10) 165.5(8) 1_455 yes
C3 H6 O2 1.104(10) 2.430(12) 3.200(10) 125.6(7) 1_554 yes
C3 H7 O2 1.104(11) 2.253(11) 3.173(9) 139.4(8) 2_554 yes

loop_
_geom_torsion_atom_site_label_1
_geom_torsion_atom_site_label_2
_geom_torsion_atom_site_label_3
_geom_torsion_atom_site_label_4
_geom_torsion
_geom_torsion_publ_flag
O1 C1 C2 N1 -14.7(6) no
O1 C1 C2 C3 108.6(5) no
O2 C1 C2 N1 165.3(5) no
O2 C1 C2 C3 -71.5(6) no
